data_2017209
loop_
_publ_author_name
'Shi, Wen-Juan'

_publ_section_title
;
 The chiral helical structure of a copper(II) complex with a tridentate
 Schiff base ligand
;
_journal_coeditor_code BM3081
_journal_issue 8
_journal_name_full 'Acta Crystallographica Section C'
_journal_page_first m284
_journal_page_last m286
_journal_paper_doi 10.1107/S010827010902575X
_journal_volume 65
_journal_year 2009
_chemical_formula_iupac '[Cu (C9 H9 N2 O2) (H2 O)] Cl O4'
_chemical_formula_moiety 'C9 H11 Cu N2 O3 +, Cl O4 -'
_chemical_formula_sum 'C9 H11 Cl Cu N2 O7'
_chemical_formula_weight 358.19
_chemical_name_systematic
;<i>catena</i>-poly[[[aquacopper(II)]-\m-3-(2-pyridylmethyleneamino)propanoato-
\k^4^<i>N</i>,<i>N</i>',<i>O</i>:<i>O</i>']
 perchlorate]
;
_space_group_IT_number 19
_symmetry_cell_setting orthorhombic
_symmetry_space_group_name_Hall 'P 2ac 2ab'
_symmetry_space_group_name_H-M 'P 21 21 21'
_atom_sites_solution_hydrogens geom
_atom_sites_solution_primary direct
_atom_sites_solution_secondary difmap
_audit_creation_method SHELXL-97
_cell_angle_alpha 90.00
_cell_angle_beta 90.00
_cell_angle_gamma 90.00
_cell_formula_units_Z 4
_cell_length_a 7.9552(13)
_cell_length_b 11.6740(19)
_cell_length_c 14.050(2)
_cell_measurement_reflns_used 1230
_cell_measurement_temperature 295(2)
_cell_measurement_theta_max 22.31
_cell_measurement_theta_min 2.26
_cell_volume 1304.8(4)
_computing_cell_refinement 'SAINT (Bruker, 2002)'
_computing_data_collection 'SMART (Bruker, 2002)'
_computing_data_reduction 'SAINT (Bruker, 2002)'
_computing_molecular_graphics 'SHELXTL (Sheldrick, 2008) and DIAMOND (Brandenburg & Berndt, 2005)'
_computing_publication_material 'SHELXTL (Sheldrick, 2008)'
_computing_structure_refinement 'SHELXL97 (Sheldrick, 2008)'
_computing_structure_solution 'SHELXS97 (Sheldrick, 2008)'
_diffrn_ambient_temperature 295(2)
_diffrn_measured_fraction_theta_full 0.995
_diffrn_measured_fraction_theta_max 0.995
_diffrn_measurement_device_type
;
Bruker SMART APEX CCD area-detector
;
_diffrn_measurement_method '\f and \w'
_diffrn_radiation_monochromator graphite
_diffrn_radiation_source 'sealed tube'
_diffrn_radiation_type MoK\a
_diffrn_radiation_wavelength 0.71073
_diffrn_reflns_av_R_equivalents 0.0338
_diffrn_reflns_av_sigmaI/netI 0.0609
_diffrn_reflns_limit_h_max 8
_diffrn_reflns_limit_h_min -9
_diffrn_reflns_limit_k_max 14
_diffrn_reflns_limit_k_min -14
_diffrn_reflns_limit_l_max 17
_diffrn_reflns_limit_l_min -5
_diffrn_reflns_number 5173
_diffrn_reflns_theta_full 26.00
_diffrn_reflns_theta_max 26.00
_diffrn_reflns_theta_min 2.27
_exptl_absorpt_coefficient_mu 1.911
_exptl_absorpt_correction_T_max 0.8318
_exptl_absorpt_correction_T_min 0.7757
_exptl_absorpt_correction_type multi-scan
_exptl_absorpt_process_details '(SADABS; Sheldrick, 1996)'
_exptl_crystal_colour blue
_exptl_crystal_density_diffrn 1.823
_exptl_crystal_density_method 'not measured'
_exptl_crystal_description block
_exptl_crystal_F_000 724
_exptl_crystal_size_max 0.14
_exptl_crystal_size_mid 0.12
_exptl_crystal_size_min 0.10
_refine_diff_density_max 0.48
_refine_diff_density_min -0.34
_refine_ls_abs_structure_details 'Flack (1983)'
_refine_ls_abs_structure_Flack -0.02(3)
_refine_ls_extinction_method none
_refine_ls_goodness_of_fit_ref 1.008
_refine_ls_hydrogen_treatment mixed
_refine_ls_matrix_type full
_refine_ls_number_parameters 182
_refine_ls_number_reflns 2457
_refine_ls_number_restraints 0
_refine_ls_restrained_S_all 1.008
_refine_ls_R_factor_all 0.0640
_refine_ls_R_factor_gt 0.0540
_refine_ls_shift/su_max 0.000
_refine_ls_shift/su_mean 0.000
_refine_ls_structure_factor_coef Fsqd
_refine_ls_weighting_details 'calc w=1/[\s^2^(Fo^2^)+(0.0694P)^2^] where P=(Fo^2^+2Fc^2^)/3'
_refine_ls_weighting_scheme calc
_refine_ls_wR_factor_gt 0.1222
_refine_ls_wR_factor_ref 0.1289
_reflns_number_gt 2092
_reflns_number_total 2457
_reflns_threshold_expression I>2\s(I)
_cod_data_source_file bm3081.cif
_cod_data_source_block I
_cod_database_code 2017209
_cod_database_fobs_code 2017209

loop_
_symmetry_equiv_pos_as_xyz
'x, y, z'
'-x+1/2, -y, z+1/2'
'x+1/2, -y+1/2, -z'
'-x, y+1/2, -z+1/2'

loop_
_atom_site_aniso_label
_atom_site_aniso_U_11
_atom_site_aniso_U_22
_atom_site_aniso_U_33
_atom_site_aniso_U_12
_atom_site_aniso_U_13
_atom_site_aniso_U_23
Cu1 0.0351(4) 0.0385(3) 0.0581(4) -0.0027(3) 0.0004(4) -0.0005(4)
O1 0.036(2) 0.044(2) 0.065(3) -0.0028(19) -0.003(2) 0.0063(19)
O1W 0.065(3) 0.055(2) 0.077(3) 0.013(3) 0.020(2) 0.011(2)
O2 0.039(2) 0.0418(19) 0.067(3) 0.0003(18) -0.005(2) 0.003(2)
N1 0.048(3) 0.053(3) 0.044(3) -0.011(3) 0.007(3) -0.005(2)
N2 0.045(3) 0.045(2) 0.062(3) -0.001(2) 0.011(3) -0.011(3)
C1 0.056(4) 0.058(3) 0.041(3) -0.016(3) 0.010(3) -0.006(3)
C2 0.068(5) 0.067(4) 0.055(4) -0.023(4) 0.008(4) -0.012(3)
C3 0.070(6) 0.096(6) 0.052(4) -0.029(5) 0.004(4) -0.013(4)
C4 0.043(4) 0.097(6) 0.055(4) -0.015(4) -0.006(3) -0.005(4)
C5 0.046(4) 0.074(4) 0.053(3) -0.007(4) -0.007(3) -0.005(4)
C6 0.050(4) 0.044(3) 0.065(4) -0.012(3) 0.011(3) -0.007(3)
C7 0.047(4) 0.044(3) 0.086(5) -0.001(3) 0.009(4) -0.001(3)
C8 0.049(4) 0.045(3) 0.067(4) 0.006(3) -0.001(4) 0.007(3)
C9 0.037(3) 0.041(3) 0.044(3) 0.005(3) 0.007(2) 0.005(3)
Cl1 0.0587(10) 0.0531(9) 0.0653(9) 0.0075(9) 0.0086(8) 0.0059(9)
O3 0.158(7) 0.100(5) 0.135(5) -0.024(5) 0.042(6) -0.046(5)
O4 0.084(5) 0.183(8) 0.154(6) 0.047(5) 0.052(4) 0.055(6)
O5 0.140(6) 0.138(6) 0.134(6) -0.018(5) -0.054(5) -0.012(5)
O6 0.144(7) 0.127(6) 0.204(8) 0.049(6) 0.092(6) 0.100(6)

loop_
_atom_site_type_symbol
_atom_site_label
_atom_site_fract_x
_atom_site_fract_y
_atom_site_fract_z
_atom_site_U_iso_or_equiv
_atom_site_thermal_displace_type
_atom_site_calc_flag
_atom_site_refinement_flags
_atom_site_occupancy
Cu Cu1 0.80083(9) 0.64574(5) 0.94224(5) 0.0439(2) Uani . . 1.000
O O1 1.0294(5) 0.6929(3) 0.9762(3) 0.0483(14) Uani . . 1.000
O O1W 0.7201(6) 0.6400(4) 1.1065(3) 0.0657(16) Uani . . 1.000
O O2 1.2467(5) 0.6917(3) 1.0726(3) 0.0493(14) Uani . . 1.000
N N1 0.5962(7) 0.5794(4) 0.8811(3) 0.0483(17) Uani . . 1.000
N N2 0.8664(6) 0.4825(4) 0.9459(4) 0.0507(16) Uani . . 1.000
C C1 0.6040(9) 0.4641(6) 0.8758(4) 0.0517(19) Uani . . 1.000
C C2 0.4783(10) 0.4004(6) 0.8334(4) 0.063(3) Uani . . 1.000
C C3 0.3409(11) 0.4559(8) 0.7964(5) 0.073(3) Uani . . 1.000
C C4 0.3310(9) 0.5737(7) 0.8026(4) 0.065(3) Uani . . 1.000
C C5 0.4637(8) 0.6324(7) 0.8454(4) 0.058(2) Uani . . 1.000
C C6 0.7563(8) 0.4143(5) 0.9142(4) 0.053(2) Uani . . 1.000
C C7 1.0267(8) 0.4425(5) 0.9810(5) 0.059(2) Uani . . 1.000
C C8 1.0949(8) 0.5176(5) 1.0593(5) 0.054(2) Uani . . 1.000
C C9 1.1272(7) 0.6422(5) 1.0337(4) 0.0407(17) Uani . . 1.000
Cl Cl1 0.5922(2) 0.34785(15) 1.17237(12) 0.0586(5) Uani . . 1.000
O O3 0.5761(11) 0.4523(6) 1.2184(5) 0.131(3) Uani . . 1.000
O O4 0.7570(9) 0.3329(8) 1.1422(6) 0.139(4) Uani . . 1.000
O O5 0.4878(11) 0.3482(7) 1.0954(6) 0.136(3) Uani . . 1.000
O O6 0.5478(11) 0.2652(7) 1.2362(7) 0.158(4) Uani . . 1.000
H H1WB 0.63220 0.68030 1.11430 0.0990 Uiso . R 1.000
H H2 0.48650 0.32100 0.83000 0.0760 Uiso calc R 1.000
H H1WA 0.70010 0.57130 1.12290 0.0990 Uiso . R 1.000
H H3 0.25530 0.41450 0.76730 0.0870 Uiso calc R 1.000
H H4 0.23830 0.61290 0.77880 0.0780 Uiso calc R 1.000
H H5 0.45870 0.71190 0.84890 0.0690 Uiso calc R 1.000
H H6 0.77250 0.33540 0.91550 0.0640 Uiso calc R 1.000
H H7A 1.10660 0.44070 0.92890 0.0710 Uiso calc R 1.000
H H7B 1.01410 0.36490 1.00470 0.0710 Uiso calc R 1.000
H H8A 1.19960 0.48450 1.08160 0.0650 Uiso calc R 1.000
H H8B 1.01630 0.51560 1.11210 0.0650 Uiso calc R 1.000

loop_
_atom_type_symbol
_atom_type_description
_atom_type_scat_dispersion_real
_atom_type_scat_dispersion_imag
_atom_type_scat_source
C C 0.0033 0.0016 'International Tables Vol C Tables 4.2.6.8 and 6.1.1.4'
H H 0.0000 0.0000 'International Tables Vol C Tables 4.2.6.8 and 6.1.1.4'
N N 0.0061 0.0033 'International Tables Vol C Tables 4.2.6.8 and 6.1.1.4'
O O 0.0106 0.0060 'International Tables Vol C Tables 4.2.6.8 and 6.1.1.4'
Cl Cl 0.1484 0.1585 'International Tables Vol C Tables 4.2.6.8 and 6.1.1.4'
Cu Cu 0.3201 1.2651 'International Tables Vol C Tables 4.2.6.8 and 6.1.1.4'

loop_
_geom_angle_atom_site_label_1
_geom_angle_atom_site_label_2
_geom_angle_atom_site_label_3
_geom_angle_site_symmetry_1
_geom_angle_site_symmetry_2
_geom_angle_site_symmetry_3
_geom_angle
_geom_angle_publ_flag
O1 Cu1 O1W . . . 91.26(17) yes
O1 Cu1 N1 . . . 166.05(18) yes
O1 Cu1 N2 . . . 91.13(18) yes
O1 Cu1 O2 . . 3_467 87.57(16) yes
O1W Cu1 N1 . . . 100.66(17) yes
O1W Cu1 N2 . . . 91.1(2) yes
O1W Cu1 O2 . . 3_467 94.06(17) yes
N1 Cu1 N2 . . . 81.5(2) yes
O2 Cu1 N1 3_467 . . 98.68(18) yes
O2 Cu1 N2 3_467 . . 174.7(2) yes
O3 Cl1 O6 . . . 107.2(5) ?
O4 Cl1 O5 . . . 109.1(5) ?
O4 Cl1 O6 . . . 110.8(5) ?
O5 Cl1 O6 . . . 111.6(5) ?
O3 Cl1 O5 . . . 108.1(5) ?
O3 Cl1 O4 . . . 110.1(5) ?
Cu1 O1 C9 . . . 126.4(4) ?
Cu1 O2 C9 3_567 . . 125.0(4) ?
Cu1 O1W H1WB . . . 109.00 no
Cu1 O1W H1WA . . . 110.00 no
H1WB O1W H1WA . . . 109.00 no
C1 N1 C5 . . . 118.9(6) ?
Cu1 N1 C5 . . . 129.2(5) ?
Cu1 N1 C1 . . . 111.9(4) ?
Cu1 N2 C6 . . . 114.5(4) ?
Cu1 N2 C7 . . . 123.6(4) ?
C6 N2 C7 . . . 121.9(5) ?
C2 C1 C6 . . . 123.4(6) no
N1 C1 C6 . . . 114.7(6) ?
N1 C1 C2 . . . 121.8(6) ?
C1 C2 C3 . . . 119.1(7) no
C2 C3 C4 . . . 119.5(7) no
C3 C4 C5 . . . 118.3(7) no
N1 C5 C4 . . . 122.5(7) ?
N2 C6 C1 . . . 117.3(6) ?
C9 C8 C7 . . . 116.4(5) no
O2 C9 C8 . . . 118.1(5) ?
O1 C9 C8 . . . 119.6(5) ?
O1 C9 O2 . . . 122.3(5) ?
N2 C7 C8 . . . 112.3(5) ?
C1 C2 H2 . . . 121.00 no
C3 C2 H2 . . . 120.00 no
C4 C3 H3 . . . 120.00 no
C2 C3 H3 . . . 120.00 no
C3 C4 H4 . . . 121.00 no
C5 C4 H4 . . . 121.00 no
N1 C5 H5 . . . 119.00 no
C4 C5 H5 . . . 119.00 no
C1 C6 H6 . . . 121.00 no
N2 C6 H6 . . . 121.00 no
C7 C8 H8A . . . 108.00 no
C9 C8 H8B . . . 108.00 no
C9 C8 H8A . . . 108.00 no
C7 C8 H8B . . . 108.00 no
H7A C7 H7B . . . 108.00 no
H8A C8 H8B . . . 107.00 no
N2 C7 H7A . . . 109.00 no
N2 C7 H7B . . . 109.00 no
C8 C7 H7A . . . 109.00 no
C8 C7 H7B . . . 109.00 no

loop_
_geom_bond_atom_site_label_1
_geom_bond_atom_site_label_2
_geom_bond_site_symmetry_1
_geom_bond_site_symmetry_2
_geom_bond_distance
_geom_bond_publ_flag
Cu1 O1 . . 1.959(4) yes
Cu1 O2 . 3_467 1.957(4) yes
Cu1 O1W . . 2.397(4) yes
Cu1 N1 . . 1.997(5) yes
Cu1 N2 . . 1.976(5) yes
Cl1 O4 . . 1.390(8) ?
Cl1 O5 . . 1.369(9) ?
Cl1 O3 . . 1.387(7) ?
Cl1 O6 . . 1.364(9) ?
O1 C9 . . 1.268(7) yes
O2 C9 . . 1.240(7) yes
O1W H1WB . . 0.8500 no
O1W H1WA . . 0.8500 no
N1 C1 . . 1.350(8) ?
N1 C5 . . 1.321(8) ?
N2 C6 . . 1.265(8) yes
N2 C7 . . 1.445(8) yes
C1 C6 . . 1.448(9) no
C1 C2 . . 1.381(10) no
C2 C3 . . 1.373(11) no
C3 C4 . . 1.380(12) no
C4 C5 . . 1.395(10) no
C7 C8 . . 1.508(9) no
C8 C9 . . 1.520(8) no
C2 H2 . . 0.9300 no
C3 H3 . . 0.9300 no
C4 H4 . . 0.9300 no
C5 H5 . . 0.9300 no
C6 H6 . . 0.9300 no
C7 H7A . . 0.9700 no
C7 H7B . . 0.9700 no
C8 H8B . . 0.9700 no
C8 H8A . . 0.9700 no

loop_
_geom_hbond_atom_site_label_D
_geom_hbond_atom_site_label_H
_geom_hbond_atom_site_label_A
_geom_hbond_site_symmetry_A
_geom_hbond_distance_DH
_geom_hbond_distance_HA
_geom_hbond_distance_DA
_geom_hbond_angle_DHA
_geom_hbond_publ_flag
O1W H1WB O1 3_467 0.85 2.12 2.730(6) 129 yes
O1W H1WA O3 . 0.85 2.17 2.928(9) 149 yes

loop_
_geom_torsion_atom_site_label_1
_geom_torsion_atom_site_label_2
_geom_torsion_atom_site_label_3
_geom_torsion_atom_site_label_4
_geom_torsion_site_symmetry_1
_geom_torsion_site_symmetry_2
_geom_torsion_site_symmetry_3
_geom_torsion_site_symmetry_4
_geom_torsion
_geom_torsion_publ_flag
O1W Cu1 O1 C9 . . . . 53.8(5) no
N2 Cu1 O1 C9 . . . . -37.3(5) no
O2 Cu1 O1 C9 3_467 . . . 147.8(5) no
O1W Cu1 N1 C1 . . . . -88.0(4) no
O1W Cu1 N1 C5 . . . . 93.6(5) no
N2 Cu1 N1 C1 . . . . 1.5(4) no
N2 Cu1 N1 C5 . . . . -176.9(5) no
O2 Cu1 N1 C1 3_467 . . . 176.2(4) no
O2 Cu1 N1 C5 3_467 . . . -2.2(5) no
O1 Cu1 N2 C6 . . . . -170.6(5) no
O1 Cu1 N2 C7 . . . . 9.0(5) no
O1W Cu1 N2 C6 . . . . 98.1(5) no
O1W Cu1 N2 C7 . . . . -82.3(5) no
N1 Cu1 N2 C6 . . . . -2.5(5) no
N1 Cu1 N2 C7 . . . . 177.1(5) no
O1 Cu1 O2 C9 . . 3_467 3_467 -127.5(5) no
O1W Cu1 O2 C9 . . 3_467 3_467 -36.4(5) no
N1 Cu1 O2 C9 . . 3_467 3_467 65.1(5) no
Cu1 O1 C9 O2 . . . . -158.6(4) no
Cu1 O1 C9 C8 . . . . 19.2(7) no
Cu1 O2 C9 O1 3_567 . . . 2.7(8) no
Cu1 O2 C9 C8 3_567 . . . -175.1(4) no
Cu1 N1 C1 C2 . . . . -177.9(5) no
Cu1 N1 C1 C6 . . . . -0.4(6) no
C5 N1 C1 C2 . . . . 0.6(9) no
C5 N1 C1 C6 . . . . 178.2(5) no
Cu1 N1 C5 C4 . . . . 178.5(4) no
C1 N1 C5 C4 . . . . 0.2(8) no
Cu1 N2 C6 C1 . . . . 3.1(7) no
C7 N2 C6 C1 . . . . -176.6(6) no
Cu1 N2 C7 C8 . . . . 31.6(7) no
C6 N2 C7 C8 . . . . -148.8(6) no
N1 C1 C2 C3 . . . . -0.6(9) no
C6 C1 C2 C3 . . . . -178.0(6) no
N1 C1 C6 N2 . . . . -1.8(8) no
C2 C1 C6 N2 . . . . 175.7(6) no
C1 C2 C3 C4 . . . . -0.2(10) no
C2 C3 C4 C5 . . . . 1.0(10) no
C3 C4 C5 N1 . . . . -1.0(9) no
C7 C8 C9 O1 . . . . 35.6(8) no
C7 C8 C9 O2 . . . . -146.6(6) no
C9 C8 C7 N2 . . . . -60.4(7) no
